data_7028049
loop_
_publ_author_name
'Tenorio, Miguel A. Jim\'enez'
'Jim\'enez Tenorio, Manuel'
'Puerta, M. Carmen'
'Valerga, Pedro'

_publ_section_title
;
 Neutral and cationic ruthenium hydrotris(pyrazolyl)borate derivatives
 containing bulky monodentate phosphines. Crystal structures of
 [RuTp(H2O)(PPri2Me)2][CF3SO3]&#x00B7;EtOH and [RuTp(N2)(PEt3)2][BPh4]
;
_journal_issue 21
_journal_name_full 'Journal of the Chemical Society, Dalton Transactions'
_journal_page_first 3601
_journal_paper_doi 10.1039/a804866e
_journal_year 1998
_chemical_formula_sum 'C26 H52 B F3 N6 O5 P2 Ru S'
_chemical_formula_weight 791.62
_space_group_IT_number 14
_symmetry_cell_setting monoclinic
_symmetry_Int_Tables_number 14
_symmetry_space_group_name_Hall '-P 2ybc'
_symmetry_space_group_name_H-M 'P 1 21/c 1'
_audit_creation_date 'Mon May 18 13:17:49 1998'
_audit_creation_method 'from TEXRAY.INF file'
_cell_angle_alpha 90
_cell_angle_beta 90.44(2)
_cell_angle_gamma 90
_cell_formula_units_Z 4
_cell_length_a 14.337(5)
_cell_length_b 11.550(3)
_cell_length_c 22.555(4)
_cell_measurement_reflns_used 25
_cell_measurement_temperature 290.2
_cell_measurement_theta_max 15.4
_cell_measurement_theta_min 12.7
_cell_volume 3734.8(18)
_computing_cell_refinement 'MSC/AFC Diffractometer Control'
_computing_data_collection 'MSC/AFC Diffractometer Control'
_computing_data_reduction teXsan
_computing_publication_material teXsan
_computing_structure_refinement teXsan
_diffrn_ambient_temperature 290.2
_diffrn_measurement_device AFC6S
_diffrn_measurement_method 'omega/2-theta scans'
_diffrn_orient_matrix_UB_11 0.03385
_diffrn_orient_matrix_UB_12 -0.07009
_diffrn_orient_matrix_UB_13 0.01480
_diffrn_orient_matrix_UB_21 0.05381
_diffrn_orient_matrix_UB_22 0.04972
_diffrn_orient_matrix_UB_23 0.01241
_diffrn_orient_matrix_UB_31 -0.02870
_diffrn_orient_matrix_UB_32 0.01054
_diffrn_orient_matrix_UB_33 0.03991
_diffrn_radiation_monochromator graphite
_diffrn_radiation_source 'X-ray tube'
_diffrn_radiation_type MoKalpha
_diffrn_radiation_wavelength 0.7107
_diffrn_reflns_av_R_equivalents 8.38
_diffrn_reflns_number 6012
_diffrn_reflns_theta_max 25.05
_diffrn_standards_decay_% -4.40
_diffrn_standards_interval_count 100
_diffrn_standards_number 3
_exptl_absorpt_coefficient_mu 0.603
_exptl_absorpt_correction_T_max 1.000
_exptl_absorpt_correction_T_min 0.905
_exptl_absorpt_correction_type empirical
_exptl_absorpt_process_details psi-scan
_exptl_crystal_colour yellow
_exptl_crystal_density_diffrn 1.408
_exptl_crystal_density_meas 0.000
_exptl_crystal_description irregular
_exptl_crystal_F_000 1648.00
_exptl_crystal_size_max 0.320
_exptl_crystal_size_mid 0.250
_exptl_crystal_size_min 0.140
_refine_diff_density_max -0.97
_refine_diff_density_min 1.42
_refine_ls_extinction_coef 0.00000
_refine_ls_extinction_method none
_refine_ls_goodness_of_fit_obs 2.071
_refine_ls_hydrogen_treatment noref
_refine_ls_matrix_type full
_refine_ls_number_parameters 406
_refine_ls_number_reflns 3434
_refine_ls_number_restraints 0
_refine_ls_R_factor_obs 0.0619
_refine_ls_shift/esd_max 1.1307
_refine_ls_structure_factor_coef F
_refine_ls_weighting_scheme sigma
_refine_ls_wR_factor_obs 0.0747
_reflns_number_observed 3434
_reflns_number_total 6012
_reflns_observed_criterion 3.00
_cod_data_source_file e804866sup1.cif
_cod_data_source_block '[TpRu(OH2)(PMeiPr2)2]'
_cod_original_cell_volume 3734(1)
_cod_original_sg_symbol_H-M 'P 21/c     '
_cod_original_formula_sum 'C26 H52 B F3 N6 O5 P2 S Ru '
_cod_database_code 7028049

loop_
_symmetry_equiv_pos_as_xyz
'   +x,   +y,   +z'
'   -x,1/2+y,1/2-z'
'   -x,   -y,   -z'
'   +x,1/2-y,1/2+z'

loop_
_atom_site_aniso_label
_atom_site_aniso_U_11
_atom_site_aniso_U_22
_atom_site_aniso_U_33
_atom_site_aniso_U_12
_atom_site_aniso_U_13
_atom_site_aniso_U_23
Ru(1) 0.0387(4) 0.0308(4) 0.0318(4) -0.0033(4) -0.0085(3) -0.0022(4)
S(1) 0.053(2) 0.067(2) 0.081(2) 0.016(2) -0.013(2) -0.019(2)
P(1) 0.055(2) 0.034(1) 0.043(2) -0.004(1) -0.007(1) 0.002(1)
P(2) 0.057(2) 0.044(2) 0.033(2) -0.004(1) -0.003(1) -0.004(1)
F(1) 0.113(7) 0.169(10) 0.144(9) 0.026(7) -0.058(7) 0.021(7)
F(2) 0.161(10) 0.17(1) 0.150(9) 0.022(8) 0.047(8) 0.078(8)
F(3) 0.19(1) 0.066(6) 0.157(9) 0.049(6) 0.021(8) 0.003(6)
O(1) 0.035(4) 0.054(5) 0.071(5) -0.006(3) -0.010(3) -0.004(4)
O(2) 0.069(6) 0.129(9) 0.148(9) -0.002(6) -0.024(6) -0.060(7)
O(3) 0.106(7) 0.082(6) 0.117(8) 0.034(5) -0.036(6) -0.054(6)
O(4) 0.085(7) 0.093(7) 0.113(7) 0.025(6) 0.021(6) 0.021(6)
O(5) 0.082(7) 0.094(8) 0.26(1) -0.002(6) -0.047(8) -0.112(9)
N(11) 0.034(5) 0.058(6) 0.064(6) 0.009(5) -0.006(4) -0.002(5)
N(12) 0.035(4) 0.046(5) 0.052(5) 0.006(5) -0.004(4) 0.000(5)
N(21) 0.079(7) 0.030(5) 0.047(6) 0.005(5) -0.020(5) -0.001(4)
N(22) 0.061(6) 0.039(5) 0.028(5) -0.009(5) -0.023(4) 0.001(4)
N(31) 0.061(6) 0.060(6) 0.030(5) 0.012(5) -0.009(4) -0.013(4)
N(32) 0.052(5) 0.049(5) 0.028(5) 0.000(4) -0.008(4) -0.006(4)
C(1) 0.12(1) 0.036(7) 0.068(9) -0.015(7) -0.013(8) -0.003(6)
C(2) 0.070(8) 0.058(7) 0.035(6) -0.018(6) -0.002(5) 0.005(5)
C(3) 0.067(9) 0.11(1) 0.080(10) -0.012(8) 0.027(7) 0.016(8)
C(4) 0.12(1) 0.058(8) 0.079(10) -0.024(8) 0.005(8) 0.024(7)
C(5) 0.089(10) 0.051(8) 0.072(9) 0.021(7) -0.028(7) 0.007(6)
C(6) 0.077(10) 0.09(1) 0.10(1) 0.024(8) -0.033(8) 0.007(9)
C(7) 0.14(2) 0.14(2) 0.17(2) 0.07(1) -0.03(1) -0.06(1)
C(8) 0.090(9) 0.054(8) 0.048(7) -0.010(7) -0.007(6) -0.004(6)
C(9) 0.093(9) 0.051(7) 0.025(6) -0.009(7) -0.020(6) 0.002(5)
C(10) 0.18(2) 0.088(10) 0.026(7) 0.00(1) -0.016(8) 0.003(7)
C(11) 0.12(1) 0.09(1) 0.056(8) 0.015(10) -0.029(8) 0.029(7)
C(12) 0.047(8) 0.085(10) 0.077(9) 0.016(7) -0.018(7) 0.002(7)
C(13) 0.035(7) 0.10(1) 0.078(9) 0.004(7) -0.012(6) -0.013(8)
C(14) 0.049(7) 0.052(7) 0.057(7) -0.013(5) -0.009(5) -0.014(5)
C(15) 0.09(1) 0.074(10) 0.075(9) -0.003(8) 0.003(8) 0.020(7)
C(16) 0.08(1) 0.13(1) 0.14(2) -0.03(1) 0.01(1) -0.03(1)
C(17) 0.071(10) 0.12(1) 0.10(1) -0.015(9) 0.025(8) 0.025(10)
C(18) 0.08(1) 0.07(1) 0.13(2) 0.024(9) 0.02(1) 0.02(1)
C(19) 0.16(2) 0.10(1) 0.14(2) -0.02(1) 0.00(1) -0.03(1)
C(20) 0.12(1) 0.09(1) 0.11(1) -0.01(1) -0.03(1) -0.04(1)
C(22) 0.10(1) 0.042(7) 0.077(10) 0.008(8) -0.034(8) 0.000(7)
C(23) 0.12(1) 0.039(8) 0.075(10) -0.015(8) -0.037(9) 0.018(7)
C(24) 0.090(9) 0.058(8) 0.030(6) -0.021(7) -0.029(6) -0.001(5)
C(32) 0.10(1) 0.070(9) 0.052(8) 0.003(8) -0.005(7) -0.023(7)
C(33) 0.10(1) 0.079(9) 0.031(7) -0.017(8) -0.015(6) -0.010(6)
C(34) 0.065(8) 0.060(7) 0.035(6) -0.003(6) -0.009(5) -0.012(5)
B(1) 0.08(1) 0.047(8) 0.057(9) 0.017(8) -0.016(8) -0.011(7)

loop_
_atom_site_label
_atom_site_fract_x
_atom_site_fract_y
_atom_site_fract_z
_atom_site_U_iso_or_equiv
_atom_site_thermal_displace_type
Ru(1) 0.72245(6) 0.80057(7) 0.84003(3) 0.0338(2) Uij
S(1) 1.1349(2) 0.8308(3) 0.8548(2) 0.067(1) Uij
P(1) 0.7259(2) 0.6119(2) 0.8780(1) 0.0438(8) Uij
P(2) 0.7442(2) 0.7561(2) 0.7388(1) 0.0447(8) Uij
F(1) 1.2663(7) 0.7593(9) 0.9270(4) 0.142(4) Uij
F(2) 1.1343(8) 0.6784(10) 0.9405(5) 0.161(5) Uij
F(3) 1.2180(8) 0.6320(7) 0.8679(4) 0.139(4) Uij
O(1) 0.8669(4) 0.8279(6) 0.8606(3) 0.053(2) Uij
O(2) 1.0542(6) 0.7781(9) 0.8324(5) 0.115(4) Uij
O(3) 1.1177(7) 0.9219(7) 0.8960(4) 0.102(4) Uij
O(4) 1.2035(6) 0.8550(8) 0.8117(4) 0.097(3) Uij
O(5) 0.9435(7) 1.0097(9) 0.9073(6) 0.145(5) Uij
N(11) 0.5298(6) 0.8882(8) 0.8512(4) 0.052(3) Uij
N(12) 0.5802(5) 0.7984(7) 0.8306(3) 0.044(2) Uij
N(21) 0.6472(7) 1.0465(7) 0.8397(4) 0.052(3) Uij
N(22) 0.7201(6) 0.9822(7) 0.8198(3) 0.043(3) Uij
N(31) 0.6327(6) 0.9481(8) 0.9348(3) 0.050(3) Uij
N(32) 0.7016(6) 0.8716(7) 0.9266(3) 0.043(3) Uij
C(1) 0.6749(10) 0.4913(9) 0.8373(5) 0.075(4) Uij
C(2) 0.6658(8) 0.5947(10) 0.9503(4) 0.054(4) Uij
C(3) 0.5660(9) 0.641(1) 0.9492(6) 0.086(5) Uij
C(4) 0.669(1) 0.472(1) 0.9773(6) 0.085(5) Uij
C(5) 0.8456(9) 0.5555(10) 0.8929(5) 0.071(4) Uij
C(6) 0.8886(9) 0.597(1) 0.9507(6) 0.088(5) Uij
C(7) 0.868(1) 0.435(2) 0.8809(9) 0.150(9) Uij
C(8) 0.6851(9) 0.6322(10) 0.7058(5) 0.064(4) Uij
C(9) 0.7049(9) 0.8720(9) 0.6869(4) 0.057(4) Uij
C(10) 0.723(1) 0.848(1) 0.6222(5) 0.097(5) Uij
C(11) 0.604(1) 0.904(1) 0.6952(5) 0.089(5) Uij
C(12) 0.4376(8) 0.871(1) 0.8423(6) 0.070(4) Uij
C(13) 0.4282(8) 0.765(1) 0.8135(6) 0.070(4) Uij
C(14) 0.5164(8) 0.7241(9) 0.8065(5) 0.053(3) Uij
C(15) 0.861(1) 0.732(1) 0.7132(6) 0.078(5) Uij
C(16) 0.908(1) 0.627(2) 0.7353(8) 0.116(7) Uij
C(17) 0.9257(10) 0.836(1) 0.7115(7) 0.097(6) Uij
C(18) 1.193(1) 0.717(1) 0.9010(9) 0.095(6) Uij
C(19) 0.995(1) 1.177(2) 0.9544(8) 0.135(8) Uij
C(20) 0.918(1) 1.110(1) 0.9334(7) 0.108(7) Uij
C(22) 0.662(1) 1.158(1) 0.8271(6) 0.074(5) Uij
C(23) 0.743(1) 1.165(1) 0.7965(6) 0.079(5) Uij
C(24) 0.7793(9) 1.054(1) 0.7943(4) 0.059(4) Uij
C(32) 0.6404(10) 0.993(1) 0.9887(5) 0.074(5) Uij
C(33) 0.7136(10) 0.944(1) 1.0190(5) 0.070(4) Uij
C(34) 0.7508(8) 0.8691(9) 0.9765(4) 0.053(4) Uij
B(1) 0.578(1) 0.992(1) 0.8808(6) 0.061(5) Uij
H(1) 0.9269 0.7877 0.8294 0.0564 Uij
H(2) 0.8855 0.9027 0.8479 0.0564 Uij
H(3) 0.8977 0.9558 0.8922 0.1593 Uij
H(4) 0.6095 0.4985 0.8352 0.0933 Uij
H(5) 0.6906 0.4199 0.8570 0.0933 Uij
H(6) 0.6998 0.4882 0.7981 0.0933 Uij
H(7) 0.6999 0.6423 0.9767 0.0642 Uij
H(8) 0.5661 0.7168 0.9323 0.1036 Uij
H(9) 0.5448 0.6465 0.9892 0.1036 Uij
H(10) 0.5274 0.5917 0.9273 0.1036 Uij
H(11) 0.6304 0.4203 0.9552 0.0991 Uij
H(12) 0.6478 0.4742 1.0173 0.0991 Uij
H(13) 0.7315 0.4426 0.9773 0.0991 Uij
H(14) 0.8829 0.5958 0.8654 0.0846 Uij
H(15) 0.9547 0.5915 0.9482 0.1003 Uij
H(16) 0.8672 0.5498 0.9821 0.1003 Uij
H(17) 0.8710 0.6747 0.9570 0.1003 Uij
H(18) 0.8411 0.4146 0.8447 0.1683 Uij
H(19) 0.8482 0.3885 0.9120 0.1683 Uij
H(20) 0.9356 0.4293 0.8778 0.1683 Uij
H(21) 0.6210 0.6338 0.7155 0.0763 Uij
H(22) 0.7124 0.5625 0.7203 0.0763 Uij
H(23) 0.6917 0.6348 0.6638 0.0763 Uij
H(24) 0.7399 0.9397 0.6965 0.0657 Uij
H(25) 0.6845 0.7858 0.6101 0.1147 Uij
H(26) 0.7862 0.8295 0.6176 0.1147 Uij
H(27) 0.7075 0.9156 0.6001 0.1147 Uij
H(28) 0.5889 0.9706 0.6729 0.1032 Uij
H(29) 0.5925 0.9177 0.7361 0.1032 Uij
H(30) 0.5654 0.8409 0.6823 0.1032 Uij
H(31) 0.3877 0.9201 0.8543 0.0817 Uij
H(32) 0.3727 0.7289 0.8005 0.0802 Uij
H(33) 0.5317 0.6530 0.7865 0.0638 Uij
H(34) 0.8516 0.7140 0.6724 0.0973 Uij
H(35) 0.8664 0.5627 0.7362 0.1324 Uij
H(36) 0.9307 0.6395 0.7754 0.1324 Uij
H(37) 0.9603 0.6076 0.7114 0.1324 Uij
H(38) 0.9762 0.8214 0.6861 0.1122 Uij
H(39) 0.9472 0.8535 0.7501 0.1122 Uij
H(40) 0.8912 0.9017 0.6965 0.1122 Uij
H(41) 1.0305 1.1947 0.9201 0.1567 Uij
H(42) 1.0306 1.1306 0.9805 0.1567 Uij
H(43) 0.9719 1.2423 0.9722 0.1567 Uij
H(44) 0.8805 1.0871 0.9679 0.1376 Uij
H(45) 0.8802 1.1513 0.9075 0.1376 Uij
H(46) 0.6203 1.2191 0.8367 0.0809 Uij
H(47) 0.7688 1.2337 0.7818 0.0970 Uij
H(48) 0.8376 1.0316 0.7774 0.0718 Uij
H(49) 0.6012 1.0502 1.0053 0.0889 Uij
H(50) 0.7350 0.9580 1.0576 0.0838 Uij
H(51) 0.8041 0.8226 0.9824 0.0668 Uij
H(52) 0.5329 1.0472 0.8916 0.0768 Uij

loop_
_atom_type_symbol
_atom_type_oxidation_number
_atom_type_number_in_cell
_atom_type_scat_dispersion_real
_atom_type_scat_dispersion_imag
_atom_type_scat_source
C 0 104 0.002 0.002 'International Tables'
H 0 208 0.000 0.000 'International Tables'
B 0 4 0.000 0.001 'International Tables'
F 0 12 0.014 0.010 'International Tables'
N 0 24 0.004 0.003 'International Tables'
O 0 20 0.008 0.006 'International Tables'
P 0 8 0.090 0.095 'International Tables'
Ru 0 4 -1.420 0.836 'International Tables'
S 0 4 0.110 0.124 'International Tables'

loop_
_geom_angle_atom_site_label_1
_geom_angle_atom_site_label_2
_geom_angle_atom_site_label_3
_geom_angle
_geom_angle_publ_flag
P(1) Ru(1) P(2) 98.54(10) yes
P(1) Ru(1) O(1) 92.3(2) yes
P(1) Ru(1) N(12) 92.6(2) yes
P(1) Ru(1) N(22) 170.8(2) yes
P(1) Ru(1) N(32) 91.5(2) yes
P(2) Ru(1) O(1) 96.1(2) yes
P(2) Ru(1) N(12) 92.1(2) yes
P(2) Ru(1) N(22) 90.5(2) yes
P(2) Ru(1) N(32) 170.0(2) yes
O(1) Ru(1) N(12) 169.7(3) yes
O(1) Ru(1) N(22) 85.1(3) yes
O(1) Ru(1) N(32) 83.6(3) yes
N(12) Ru(1) N(22) 88.6(3) yes
N(12) Ru(1) N(32) 87.3(3) yes
N(22) Ru(1) N(32) 79.4(3) yes
O(2) S(1) O(3) 114.2(6) yes
O(2) S(1) O(4) 114.5(7) yes
O(2) S(1) C(18) 104.9(8) yes
O(3) S(1) O(4) 115.3(6) yes
O(3) S(1) C(18) 103.5(7) yes
O(4) S(1) C(18) 102.4(7) yes
Ru(1) P(1) C(1) 121.4(4) yes
Ru(1) P(1) C(2) 114.3(4) yes
Ru(1) P(1) C(5) 114.1(4) yes
C(1) P(1) C(2) 99.9(5) yes
C(1) P(1) C(5) 100.9(6) yes
C(2) P(1) C(5) 103.8(5) yes
Ru(1) P(2) C(8) 120.2(4) yes
Ru(1) P(2) C(9) 114.2(4) yes
Ru(1) P(2) C(15) 118.4(5) yes
C(8) P(2) C(9) 99.8(5) yes
C(8) P(2) C(15) 100.2(6) yes
C(9) P(2) C(15) 100.7(6) yes
Ru(1) O(1) H(1) 120.5744 no
Ru(1) O(1) H(2) 110.0305 no
H(1) O(1) H(2) 88.3952 no
C(20) O(5) H(3) 121.3501 no
N(12) N(11) C(12) 111.2(9) yes
N(12) N(11) B(1) 120.8(8) yes
C(12) N(11) B(1) 127(1) yes
Ru(1) N(12) N(11) 119.4(6) yes
Ru(1) N(12) C(14) 135.5(7) yes
N(11) N(12) C(14) 105.1(8) yes
N(22) N(21) C(22) 109(1) yes
N(22) N(21) B(1) 119.2(8) yes
C(22) N(21) B(1) 130(1) yes
Ru(1) N(22) N(21) 118.3(6) yes
Ru(1) N(22) C(24) 134.2(8) yes
N(21) N(22) C(24) 107.3(9) yes
N(32) N(31) C(32) 109.3(9) yes
N(32) N(31) B(1) 118.9(8) yes
C(32) N(31) B(1) 129(1) yes
Ru(1) N(32) N(31) 119.2(6) yes
Ru(1) N(32) C(34) 133.6(7) yes
N(31) N(32) C(34) 106.6(8) yes
P(1) C(1) H(4) 110.7429 no
P(1) C(1) H(5) 109.3944 no
P(1) C(1) H(6) 110.0722 no
H(4) C(1) H(5) 109.1285 no
H(4) C(1) H(6) 109.6064 no
H(5) C(1) H(6) 107.8398 no
P(1) C(2) C(3) 112.9(8) yes
P(1) C(2) C(4) 115.6(9) yes
P(1) C(2) H(7) 104.4541 no
C(3) C(2) C(4) 110(1) yes
C(3) C(2) H(7) 106.8127 no
C(4) C(2) H(7) 105.8698 no
C(2) C(3) H(8) 108.7337 no
C(2) C(3) H(9) 108.1985 no
C(2) C(3) H(10) 110.4918 no
H(8) C(3) H(9) 108.2181 no
H(8) C(3) H(10) 110.5677 no
H(9) C(3) H(10) 110.5548 no
C(2) C(4) H(11) 110.8325 no
C(2) C(4) H(12) 109.7470 no
C(2) C(4) H(13) 109.9303 no
H(11) C(4) H(12) 109.5467 no
H(11) C(4) H(13) 108.6939 no
H(12) C(4) H(13) 108.0360 no
P(1) C(5) C(6) 114.3(9) yes
P(1) C(5) C(7) 120(1) yes
P(1) C(5) H(14) 103.5984 no
C(6) C(5) C(7) 111(1) yes
C(6) C(5) H(14) 100.3135 no
C(7) C(5) H(14) 102.7949 no
C(5) C(6) H(15) 109.0089 no
C(5) C(6) H(16) 109.2291 no
C(5) C(6) H(17) 108.8503 no
H(15) C(6) H(16) 109.5499 no
H(15) C(6) H(17) 109.8412 no
H(16) C(6) H(17) 110.3364 no
C(5) C(7) H(18) 107.9184 no
C(5) C(7) H(19) 109.6799 no
C(5) C(7) H(20) 107.4404 no
H(18) C(7) H(19) 112.7827 no
H(18) C(7) H(20) 109.3689 no
H(19) C(7) H(20) 109.4996 no
P(2) C(8) H(21) 109.8913 no
P(2) C(8) H(22) 109.6022 no
P(2) C(8) H(23) 109.4839 no
H(21) C(8) H(22) 109.4230 no
H(21) C(8) H(23) 109.4436 no
H(22) C(8) H(23) 108.9795 no
P(2) C(9) C(10) 114.9(9) yes
P(2) C(9) C(11) 112.6(8) yes
P(2) C(9) H(24) 106.8926 no
C(10) C(9) C(11) 109.7(10) yes
C(10) C(9) H(24) 106.0797 no
C(11) C(9) H(24) 106.0472 no
C(9) C(10) H(25) 108.3676 no
C(9) C(10) H(26) 108.8669 no
C(9) C(10) H(27) 108.1763 no
H(25) C(10) H(26) 111.1596 no
H(25) C(10) H(27) 109.7877 no
H(26) C(10) H(27) 110.4040 no
C(9) C(11) H(28) 110.5378 no
C(9) C(11) H(29) 109.5296 no
C(9) C(11) H(30) 109.3530 no
H(28) C(11) H(29) 109.6442 no
H(28) C(11) H(30) 109.2666 no
H(29) C(11) H(30) 108.4757 no
N(11) C(12) C(13) 106(1) yes
N(11) C(12) H(31) 127.2308 no
C(13) C(12) H(31) 125.8531 no
C(12) C(13) C(14) 105(1) yes
C(12) C(13) H(32) 127.7908 no
C(14) C(13) H(32) 126.3513 no
N(12) C(14) C(13) 110.9(10) yes
N(12) C(14) H(33) 124.5818 no
C(13) C(14) H(33) 124.5109 no
P(2) C(15) C(16) 116(1) yes
P(2) C(15) C(17) 117(1) yes
P(2) C(15) H(34) 103.0095 no
C(16) C(15) C(17) 112(1) yes
C(16) C(15) H(34) 101.9878 no
C(17) C(15) H(34) 103.2468 no
C(15) C(16) H(35) 111.0297 no
C(15) C(16) H(36) 110.2868 no
C(15) C(16) H(37) 111.4746 no
H(35) C(16) H(36) 107.3582 no
H(35) C(16) H(37) 108.6869 no
H(36) C(16) H(37) 107.8588 no
C(15) C(17) H(38) 110.3538 no
C(15) C(17) H(39) 110.1056 no
C(15) C(17) H(40) 108.4784 no
H(38) C(17) H(39) 110.5998 no
H(38) C(17) H(40) 108.6889 no
H(39) C(17) H(40) 108.5546 no
S(1) C(18) F(1) 110(1) yes
S(1) C(18) F(2) 109(1) yes
S(1) C(18) F(3) 109(1) yes
F(1) C(18) F(2) 110(1) yes
F(1) C(18) F(3) 108(1) yes
F(2) C(18) F(3) 108(1) yes
C(20) C(19) H(41) 105.1291 no
C(20) C(19) H(42) 107.8109 no
C(20) C(19) H(43) 108.0636 no
H(41) C(19) H(42) 109.9627 no
H(41) C(19) H(43) 112.4769 no
H(42) C(19) H(43) 112.9692 no
O(5) C(20) C(19) 113(1) yes
O(5) C(20) H(44) 105.6078 no
O(5) C(20) H(45) 109.1571 no
C(19) C(20) H(44) 108.0139 no
C(19) C(20) H(45) 111.8450 no
H(44) C(20) H(45) 108.3132 no
N(21) C(22) C(23) 107(1) yes
N(21) C(22) H(46) 124.4839 no
C(23) C(22) H(46) 127.5787 no
C(22) C(23) C(24) 106(1) yes
C(22) C(23) H(47) 124.7101 no
C(24) C(23) H(47) 128.8343 no
N(22) C(24) C(23) 109(1) yes
N(22) C(24) H(48) 124.4492 no
C(23) C(24) H(48) 126.5148 no
N(31) C(32) C(33) 110(1) yes
N(31) C(32) H(49) 126.2571 no
C(33) C(32) H(49) 123.0461 no
C(32) C(33) C(34) 102.0(10) yes
C(32) C(33) H(50) 129.7752 no
C(34) C(33) H(50) 128.1839 no
N(32) C(34) C(33) 111(1) yes
N(32) C(34) H(51) 123.9934 no
C(33) C(34) H(51) 124.6497 no
N(11) B(1) N(21) 110.8(10) yes
N(11) B(1) N(31) 108.4(10) yes
N(11) B(1) H(52) 109.9276 no
N(21) B(1) N(31) 106(1) yes
N(21) B(1) H(52) 109.3229 no
N(31) B(1) H(52) 111.5822 no
H(2) O(1) H(1) 88.3952 no
H(2) O(1) H(3) 42.3499 no
H(1) O(1) H(3) 113.2415 no
H(3) O(5) H(2) 23.9260 no

loop_
_geom_bond_atom_site_label_1
_geom_bond_atom_site_label_2
_geom_bond_distance
_geom_bond_publ_flag
Ru(1) P(1) 2.342(3) yes
Ru(1) P(2) 2.362(3) yes
Ru(1) O(1) 2.142(6) yes
Ru(1) N(12) 2.049(7) yes
Ru(1) N(22) 2.147(8) yes
Ru(1) N(32) 2.140(7) yes
S(1) O(2) 1.399(9) yes
S(1) O(3) 1.427(8) yes
S(1) O(4) 1.414(9) yes
S(1) C(18) 1.87(1) yes
P(1) C(1) 1.82(1) yes
P(1) C(2) 1.86(1) yes
P(1) C(5) 1.86(1) yes
P(2) C(8) 1.82(1) yes
P(2) C(9) 1.86(1) yes
P(2) C(15) 1.79(1) yes
F(1) C(18) 1.30(2) yes
F(2) C(18) 1.30(2) yes
F(3) C(18) 1.29(2) yes
O(1) H(1) 1.2095 no
O(1) H(2) 0.9490 no
O(5) C(20) 1.35(2) yes
O(5) H(3) 0.9651 no
N(11) N(12) 1.35(1) yes
N(11) C(12) 1.35(1) yes
N(11) B(1) 1.53(2) yes
N(12) C(14) 1.36(1) yes
N(21) N(22) 1.36(1) yes
N(21) C(22) 1.33(1) yes
N(21) B(1) 1.51(2) yes
N(22) C(24) 1.32(1) yes
N(31) N(32) 1.34(1) yes
N(31) C(32) 1.33(1) yes
N(31) B(1) 1.53(1) yes
N(32) C(34) 1.33(1) yes
C(1) H(4) 0.9414 no
C(1) H(5) 0.9626 no
C(1) H(6) 0.9570 no
C(2) C(3) 1.53(2) yes
C(2) C(4) 1.55(1) yes
C(2) H(7) 0.9456 no
C(3) H(8) 0.9574 no
C(3) H(9) 0.9576 no
C(3) H(10) 0.9298 no
C(4) H(11) 0.9456 no
C(4) H(12) 0.9536 no
C(4) H(13) 0.9636 no
C(5) C(6) 1.52(2) yes
C(5) C(7) 1.46(2) yes
C(5) H(14) 0.9434 no
C(6) H(15) 0.9524 no
C(6) H(16) 0.9467 no
C(6) H(17) 0.9433 no
C(7) H(18) 0.9321 no
C(7) H(19) 0.9306 no
C(7) H(20) 0.9689 no
C(8) H(21) 0.9476 no
C(8) H(22) 0.9530 no
C(8) H(23) 0.9528 no
C(9) C(10) 1.51(1) yes
C(9) C(11) 1.51(2) yes
C(9) H(24) 0.9524 no
C(10) H(25) 0.9439 no
C(10) H(26) 0.9367 no
C(10) H(27) 0.9524 no
C(11) H(28) 0.9443 no
C(11) H(29) 0.9537 no
C(11) H(30) 0.9581 no
C(12) C(13) 1.39(2) yes
C(12) H(31) 0.9551 no
C(13) C(14) 1.36(1) yes
C(13) H(32) 0.9437 no
C(14) H(33) 0.9639 no
C(15) C(16) 1.47(2) yes
C(15) C(17) 1.52(2) yes
C(15) H(34) 0.9507 no
C(16) H(35) 0.9577 no
C(16) H(36) 0.9677 no
C(16) H(37) 0.9516 no
C(17) H(38) 0.9427 no
C(17) H(39) 0.9443 no
C(17) H(40) 0.9665 no
C(19) C(20) 1.43(2) yes
C(19) H(41) 0.9498 no
C(19) H(42) 0.9445 no
C(19) H(43) 0.9161 no
C(20) H(44) 0.9847 no
C(20) H(45) 0.9285 no
C(22) C(23) 1.36(2) yes
C(22) H(46) 0.9548 no
C(23) C(24) 1.38(2) yes
C(23) H(47) 0.9360 no
C(24) H(48) 0.9568 no
C(32) C(33) 1.37(2) yes
C(32) H(49) 0.9448 no
C(33) C(34) 1.40(1) yes
C(33) H(50) 0.9347 no
C(34) H(51) 0.9417 no
B(1) H(52) 0.9388 no
